data_8102103
loop_
_publ_author_name
'Tan, S.-S.'
'Wen, H.-L.'
'Liu, C.-B.'
'Peng, X.-P.'
'Li, X.-S.'

_publ_section_title
;
Crystal structure of 3-(4-(carboxymethoxy)phenyl)propanoic acid, C~11~H~12~O~5~
;
_journal_issue 2
_journal_name_full 'Zeitschrift f\"ur Kristallographie - New Crystal Structures'
_journal_page_first 137
_journal_page_last 138
_journal_volume 222
_journal_year 2007
_chemical_formula_sum 'C11 H12 O5'
_chemical_formula_weight 224.21
_space_group_IT_number 1
_symmetry_cell_setting triclinic
_symmetry_space_group_name_Hall 'P 1'
_symmetry_space_group_name_H-M 'P 1'
_atom_sites_solution_hydrogens geom
_atom_sites_solution_primary direct
_atom_sites_solution_secondary difmap
_audit_creation_method SHELXL-97
_cell_angle_alpha 79.286(3)
_cell_angle_beta 70.251(3)
_cell_angle_gamma 71.238(3)
_cell_formula_units_Z 1
_cell_length_a 5.2719(13)
_cell_length_b 7.2944(19)
_cell_length_c 7.5948(19)
_cell_measurement_reflns_used 769
_cell_measurement_temperature 291(2)
_cell_measurement_theta_max 27.51
_cell_measurement_theta_min 2.86
_cell_volume 259.30(11)
_computing_cell_refinement 'Bruker SMART'
_computing_data_collection 'Bruker SMART'
_computing_data_reduction 'Bruker SAINT'
_computing_molecular_graphics 'Bruker SHELXTL'
_computing_publication_material 'Bruker SHELXTL'
_computing_structure_refinement 'SHELXL-97 (Sheldrick, 1997)'
_computing_structure_solution 'SHELXS-97 (Sheldrick, 1990)'
_diffrn_ambient_temperature 291(2)
_diffrn_measured_fraction_theta_full 0.993
_diffrn_measured_fraction_theta_max 0.993
_diffrn_measurement_device_type 'Bruker SMART CCD'
_diffrn_measurement_method phi/omega
_diffrn_radiation_monochromator graphite
_diffrn_radiation_source 'fine-focus sealed tube'
_diffrn_radiation_type MoK\a
_diffrn_radiation_wavelength 0.71073
_diffrn_reflns_av_R_equivalents 0.0097
_diffrn_reflns_av_sigmaI/netI 0.0276
_diffrn_reflns_limit_h_max 6
_diffrn_reflns_limit_h_min -6
_diffrn_reflns_limit_k_max 8
_diffrn_reflns_limit_k_min -8
_diffrn_reflns_limit_l_max 9
_diffrn_reflns_limit_l_min -9
_diffrn_reflns_number 1989
_diffrn_reflns_theta_full 25.50
_diffrn_reflns_theta_max 25.50
_diffrn_reflns_theta_min 2.86
_diffrn_standards_number 0
_exptl_absorpt_coefficient_mu 0.114
_exptl_absorpt_correction_T_max 0.9874
_exptl_absorpt_correction_T_min 0.9629
_exptl_absorpt_correction_type multi-scan
_exptl_absorpt_process_details sadabs
_exptl_crystal_colour colorless
_exptl_crystal_density_diffrn 1.436
_exptl_crystal_density_method 'not measured'
_exptl_crystal_description block
_exptl_crystal_F_000 118
_exptl_crystal_size_max 0.33
_exptl_crystal_size_mid 0.17
_exptl_crystal_size_min 0.11
_refine_diff_density_max 0.147
_refine_diff_density_min -0.185
_refine_diff_density_rms 0.040
_refine_ls_abs_structure_details 'Flack H D (1983), Acta Cryst. A39, 876-881'
_refine_ls_abs_structure_Flack 1.9(18)
_refine_ls_extinction_method none
_refine_ls_goodness_of_fit_ref 1.085
_refine_ls_hydrogen_treatment constr
_refine_ls_matrix_type full
_refine_ls_number_parameters 147
_refine_ls_number_reflns 1715
_refine_ls_number_restraints 3
_refine_ls_restrained_S_all 1.084
_refine_ls_R_factor_all 0.0552
_refine_ls_R_factor_gt 0.0396
_refine_ls_shift/su_max 0.000
_refine_ls_shift/su_mean 0.000
_refine_ls_structure_factor_coef Fsqd
_refine_ls_weighting_details 'calc w=1/[\s^2^(Fo^2^)+(0.0478P)^2^+0.0406P] where P=(Fo^2^+2Fc^2^)/3'
_refine_ls_weighting_scheme calc
_refine_ls_wR_factor_gt 0.0930
_refine_ls_wR_factor_ref 0.1033
_reflns_number_gt 1352
_reflns_number_total 1715
_reflns_threshold_expression >2sigma(I)
_cod_data_source_file 1267-1981.cff
_cod_data_source_block h
_cod_depositor_comments
;
The following automatic conversions were performed:
'_symmetry_cell_setting' value 'Triclinic' changed to 'triclinic'
according to '/home/saulius/struct/CIF-dictionaries/cif_core.dic'
dictionary named 'cif_core.dic' version 2.4.1 from 2010-06-29.

Automatic conversion script
Id: cif_fix_enum 1555 2011-01-17 13:19:09Z saulius 
;
_cod_original_sg_symbol_H-M P1
_cod_database_code 8102103

loop_
_symmetry_equiv_pos_as_xyz
'x, y, z'

loop_
_atom_site_label
_atom_site_type_symbol
_atom_site_fract_x
_atom_site_fract_y
_atom_site_fract_z
_atom_site_U_iso_or_equiv
_atom_site_adp_type
_atom_site_occupancy
_atom_site_symmetry_multiplicity
_atom_site_Wyckoff_symbol
_atom_site_calc_flag
_atom_site_refinement_flags
_atom_site_disorder_assembly
_atom_site_disorder_group
O1 O -0.2951(7) -0.3227(4) 0.5046(4) 0.0546(10) Uani 1 1 a d . . .
H1 H -0.4480 -0.3360 0.5713 0.082 Uiso 1 1 a calc R . .
O2 O -0.3499(7) -0.1327(4) 0.7205(4) 0.0465(9) Uani 1 1 a d . . .
O3 O 0.8606(6) 0.4092(4) -0.0232(4) 0.0460(9) Uani 1 1 a d . . .
O4 O 1.2812(7) 0.5568(5) -0.2559(5) 0.0478(8) Uani 1 1 a d . . .
O5 O 1.2306(6) 0.7449(4) -0.0386(4) 0.0498(9) Uani 1 1 a d . . .
H5 H 1.3238 0.8010 -0.1283 0.075 Uiso 1 1 a calc R . .
C1 C 0.6637(9) 0.3214(6) 0.1103(6) 0.0352(11) Uani 1 1 a d . . .
C2 C 0.5357(8) 0.3671(6) 0.2970(5) 0.0366(11) Uani 1 1 a d . . .
H2 H 0.5798 0.4598 0.3414 0.044 Uiso 1 1 a calc R . .
C3 C 0.3417(9) 0.2722(6) 0.4150(6) 0.0418(12) Uani 1 1 a d . . .
H3 H 0.2571 0.3031 0.5388 0.050 Uiso 1 1 a calc R . .
C4 C 0.2707(10) 0.1339(7) 0.3548(6) 0.0351(10) Uani 1 1 a d . . .
C5 C 0.3962(9) 0.0932(6) 0.1688(6) 0.0452(12) Uani 1 1 a d . . .
H5A H 0.3483 0.0023 0.1245 0.054 Uiso 1 1 a calc R . .
C6 C 0.5919(9) 0.1845(6) 0.0464(5) 0.0383(11) Uani 1 1 a d . . .
H6 H 0.6741 0.1539 -0.0777 0.046 Uiso 1 1 a calc R . .
C7 C 0.0593(8) 0.0380(6) 0.4893(5) 0.0333(10) Uani 1 1 a d . . .
H7A H 0.1287 -0.0230 0.5953 0.040 Uiso 1 1 a calc R . .
H7B H -0.1117 0.1396 0.5364 0.040 Uiso 1 1 a calc R . .
C8 C -0.0174(9) -0.1093(6) 0.4233(5) 0.0343(11) Uani 1 1 a d . . .
H8A H 0.1495 -0.2161 0.3828 0.041 Uiso 1 1 a calc R . .
H8B H -0.0823 -0.0517 0.3149 0.041 Uiso 1 1 a calc R . .
C9 C -0.2372(9) -0.1877(5) 0.5660(6) 0.0352(11) Uani 1 1 a d . . .
C10 C 0.9315(8) 0.5461(6) 0.0530(6) 0.0379(11) Uani 1 1 a d . . .
H10A H 0.9938 0.4844 0.1616 0.045 Uiso 1 1 a calc R . .
H10B H 0.7678 0.6553 0.0924 0.045 Uiso 1 1 a calc R . .
C11 C 1.1645(10) 0.6166(6) -0.0974(5) 0.0351(11) Uani 1 1 a d . . .

loop_
_atom_site_aniso_label
_atom_site_aniso_U_11
_atom_site_aniso_U_22
_atom_site_aniso_U_33
_atom_site_aniso_U_23
_atom_site_aniso_U_13
_atom_site_aniso_U_12
O1 0.062(2) 0.066(2) 0.0461(18) -0.0147(16) 0.0019(17) -0.0457(19)
O2 0.0496(19) 0.065(2) 0.0304(15) -0.0100(14) 0.0069(13) -0.0406(16)
O3 0.053(2) 0.060(2) 0.0348(16) -0.0007(14) -0.0050(14) -0.0397(18)
O4 0.0511(19) 0.0578(19) 0.0424(17) -0.0080(13) -0.0022(14) -0.0360(15)
O5 0.058(2) 0.063(2) 0.0376(16) -0.0075(14) 0.0044(15) -0.0474(18)
C1 0.028(2) 0.040(2) 0.038(2) 0.0021(18) -0.005(2) -0.0171(19)
C2 0.035(2) 0.048(2) 0.027(2) -0.0067(16) 0.0000(18) -0.018(2)
C3 0.035(3) 0.052(2) 0.041(3) -0.0072(19) -0.003(2) -0.022(2)
C4 0.032(2) 0.045(2) 0.030(2) -0.0031(17) -0.0071(19) -0.0152(18)
C5 0.046(3) 0.044(2) 0.055(3) -0.0064(19) -0.016(2) -0.023(2)
C6 0.041(3) 0.049(2) 0.0226(19) -0.0054(17) -0.0038(19) -0.015(2)
C7 0.024(2) 0.045(2) 0.030(2) 0.0024(18) -0.0002(17) -0.0210(19)
C8 0.042(3) 0.040(2) 0.025(2) -0.0047(17) -0.0071(18) -0.019(2)
C9 0.032(2) 0.035(3) 0.045(3) -0.005(2) -0.009(2) -0.020(2)
C10 0.026(2) 0.043(2) 0.044(3) 0.0010(18) -0.0003(18) -0.0232(19)
C11 0.037(2) 0.046(3) 0.025(2) 0.0047(19) -0.0054(19) -0.023(2)

loop_
_atom_type_symbol
_atom_type_description
_atom_type_scat_dispersion_real
_atom_type_scat_dispersion_imag
_atom_type_scat_source
C C 0.0033 0.0016 'International Tables Vol C Tables 4.2.6.8 and 6.1.1.4'
H H 0.0000 0.0000 'International Tables Vol C Tables 4.2.6.8 and 6.1.1.4'
O O 0.0106 0.0060 'International Tables Vol C Tables 4.2.6.8 and 6.1.1.4'

loop_
_geom_angle_atom_site_label_1
_geom_angle_atom_site_label_2
_geom_angle_atom_site_label_3
_geom_angle
_geom_angle_site_symmetry_1
_geom_angle_site_symmetry_3
_geom_angle_publ_flag
C9 O1 H1 109.5 . . ?
C1 O3 C10 113.4(3) . . ?
C11 O5 H5 109.5 . . ?
C6 C1 C2 119.4(4) . . ?
C6 C1 O3 116.1(4) . . ?
C2 C1 O3 124.5(4) . . ?
C3 C2 C1 119.2(4) . . ?
C3 C2 H2 120.4 . . ?
C1 C2 H2 120.4 . . ?
C4 C3 C2 122.3(5) . . ?
C4 C3 H3 118.9 . . ?
C2 C3 H3 118.9 . . ?
C3 C4 C5 117.6(5) . . ?
C3 C4 C7 119.4(4) . . ?
C5 C4 C7 123.0(4) . . ?
C4 C5 C6 121.9(4) . . ?
C4 C5 H5A 119.1 . . ?
C6 C5 H5A 119.1 . . ?
C1 C6 C5 119.6(4) . . ?
C1 C6 H6 120.2 . . ?
C5 C6 H6 120.2 . . ?
C8 C7 C4 119.1(4) . . ?
C8 C7 H7A 107.5 . . ?
C4 C7 H7A 107.5 . . ?
C8 C7 H7B 107.5 . . ?
C4 C7 H7B 107.5 . . ?
H7A C7 H7B 107.0 . . ?
C7 C8 C9 114.3(3) . . ?
C7 C8 H8A 108.7 . . ?
C9 C8 H8A 108.7 . . ?
C7 C8 H8B 108.7 . . ?
C9 C8 H8B 108.7 . . ?
H8A C8 H8B 107.6 . . ?
O2 C9 O1 124.2(4) . . ?
O2 C9 C8 123.1(4) . . ?
O1 C9 C8 112.8(4) . . ?
O3 C10 C11 108.8(3) . . ?
O3 C10 H10A 109.9 . . ?
C11 C10 H10A 109.9 . . ?
O3 C10 H10B 109.9 . . ?
C11 C10 H10B 109.9 . . ?
H10A C10 H10B 108.3 . . ?
O4 C11 O5 123.8(4) . . ?
O4 C11 C10 124.7(4) . . ?
O5 C11 C10 111.5(3) . . ?

loop_
_geom_bond_atom_site_label_1
_geom_bond_atom_site_label_2
_geom_bond_distance
_geom_bond_site_symmetry_2
_geom_bond_publ_flag
O1 C9 1.319(5) . ?
O1 H1 0.8200 . ?
O2 C9 1.201(5) . ?
O3 C1 1.411(5) . ?
O3 C10 1.440(4) . ?
O4 C11 1.240(6) . ?
O5 C11 1.291(5) . ?
O5 H5 0.8200 . ?
C1 C6 1.387(6) . ?
C1 C2 1.400(5) . ?
C2 C3 1.391(6) . ?
C2 H2 0.9300 . ?
C3 C4 1.377(7) . ?
C3 H3 0.9300 . ?
C4 C5 1.386(6) . ?
C4 C7 1.497(5) . ?
C5 C6 1.391(6) . ?
C5 H5A 0.9300 . ?
C6 H6 0.9300 . ?
C7 C8 1.479(4) . ?
C7 H7A 0.9700 . ?
C7 H7B 0.9700 . ?
C8 C9 1.480(6) . ?
C8 H8A 0.9700 . ?
C8 H8B 0.9700 . ?
C10 C11 1.523(6) . ?
C10 H10A 0.9700 . ?
C10 H10B 0.9700 . ?

loop_
_geom_hbond_atom_site_label_D
_geom_hbond_atom_site_label_H
_geom_hbond_atom_site_label_A
_geom_hbond_distance_DH
_geom_hbond_distance_HA
_geom_hbond_distance_DA
_geom_hbond_angle_DHA
_geom_hbond_site_symmetry_A
O5 H5 O2 0.82 1.87 2.639(4) 155.1 1_764
O1 H1 O4 0.82 1.86 2.645(4) 161.2 1_346

loop_
_geom_torsion_atom_site_label_1
_geom_torsion_atom_site_label_2
_geom_torsion_atom_site_label_3
_geom_torsion_atom_site_label_4
_geom_torsion
_geom_torsion_site_symmetry_1
_geom_torsion_site_symmetry_2
_geom_torsion_site_symmetry_3
_geom_torsion_site_symmetry_4
_geom_torsion_publ_flag
C10 O3 C1 C6 -178.5(4) . . . . ?
C10 O3 C1 C2 3.1(5) . . . . ?
C6 C1 C2 C3 0.8(6) . . . . ?
O3 C1 C2 C3 179.2(4) . . . . ?
C1 C2 C3 C4 0.1(6) . . . . ?
C2 C3 C4 C5 -1.2(7) . . . . ?
C2 C3 C4 C7 -179.7(3) . . . . ?
C3 C4 C5 C6 1.3(7) . . . . ?
C7 C4 C5 C6 179.9(4) . . . . ?
C2 C1 C6 C5 -0.7(7) . . . . ?
O3 C1 C6 C5 -179.1(4) . . . . ?
C4 C5 C6 C1 -0.5(6) . . . . ?
C3 C4 C7 C8 179.6(5) . . . . ?
C5 C4 C7 C8 1.0(6) . . . . ?
C4 C7 C8 C9 -177.4(4) . . . . ?
C7 C8 C9 O2 2.0(6) . . . . ?
C7 C8 C9 O1 -178.2(4) . . . . ?
C1 O3 C10 C11 174.6(4) . . . . ?
O3 C10 C11 O4 -3.3(6) . . . . ?
O3 C10 C11 O5 177.9(3) . . . . ?

loop_
_cod_related_entry_id
_cod_related_entry_database
_cod_related_entry_code
1 ChemSpider 30653910
